data_2007448
loop_
_publ_author_name
'Lee, Gene-Hsiang'

_publ_section_title
;
 Platinum Complexes of 1,4,7-Trithiacyclodecane
;
_journal_issue 7
_journal_name_full 'Acta Crystallographica Section C'
_journal_page_first 906
_journal_page_last 909
_journal_paper_doi 10.1107/S0108270197014509
_journal_volume 54
_journal_year 1998
_chemical_formula_iupac '[Pt (C7 H14 S3)2] Cl2, 7H2 O1'
_chemical_formula_moiety 'Pt S6 C14 H42 Cl2 O7 '
_chemical_formula_sum 'C14 H42 Cl2 O7 Pt S6'
_chemical_formula_weight 780.84
_chemical_name_common
;
bis(1,4,7,-trithiacyclodecane)platinum dichloride heptahydrate
;
_chemical_name_systematic ?
_space_group_IT_number 15
_symmetry_cell_setting monoclinic
_symmetry_space_group_name_Hall '-C 2yc'
_symmetry_space_group_name_H-M 'C 1 2/c 1'
_cell_angle_alpha 90.0
_cell_angle_beta 96.75(2)
_cell_angle_gamma 90.0
_cell_formula_units_Z 4
_cell_length_a 17.998(4)
_cell_length_b 11.627(2)
_cell_length_c 13.690(3)
_cell_measurement_reflns_used 25
_cell_measurement_temperature 298
_cell_measurement_theta_max 14.5
_cell_measurement_theta_min 11.5
_cell_volume 2844.9(10)
_computing_cell_refinement 'CAD-4 EXPRESS'
_computing_data_collection 'CAD-4 EXPRESS (Enraf-Nonius, 1994)'
_computing_data_reduction 'NRCVAX DATRD2 (Gabe et al., 1989)'
_computing_molecular_graphics 'NRCVAX ORTEP'
_computing_publication_material 'NRCVAX TABLES; computer: DEC-3500'
_computing_structure_refinement 'NRCVAX LSTSQ'
_computing_structure_solution 'NRCVAX SOLVER'
_diffrn_ambient_temperature 298
_diffrn_measurement_device 'Enraf-Nonius CAD-4'
_diffrn_measurement_method \q/2\q
_diffrn_radiation_monochromator graphite
_diffrn_radiation_source 'xray tube'
_diffrn_radiation_type MoK\a
_diffrn_radiation_wavelength 0.71073
_diffrn_reflns_av_R_equivalents 0.000
_diffrn_reflns_limit_h_max 21
_diffrn_reflns_limit_h_min -21
_diffrn_reflns_limit_k_max 13
_diffrn_reflns_limit_k_min 0
_diffrn_reflns_limit_l_max 16
_diffrn_reflns_limit_l_min 0
_diffrn_reflns_number 2506
_diffrn_reflns_theta_max 25.0
_diffrn_reflns_theta_min 0.00
_diffrn_standards_decay_% 0.0
_diffrn_standards_interval_time 60
_diffrn_standards_number 3
_exptl_absorpt_coefficient_mu 5.63
_exptl_absorpt_correction_T_max 0.324
_exptl_absorpt_correction_T_min 0.263
_exptl_absorpt_correction_type 'empirical via \y scan'
_exptl_absorpt_process_details '(North et al., 1968)'
_exptl_crystal_colour red-brown
_exptl_crystal_density_diffrn 1.823
_exptl_crystal_density_method 'not measured'
_exptl_crystal_description prism
_exptl_crystal_F_000 1560
_exptl_crystal_size_max 0.50
_exptl_crystal_size_mid 0.30
_exptl_crystal_size_min 0.20
_refine_diff_density_max 0.79
_refine_diff_density_min -0.65
_refine_ls_extinction_coef 27.E3(4)
_refine_ls_extinction_method 'Larson (1970)'
_refine_ls_goodness_of_fit_obs 2.49
_refine_ls_hydrogen_treatment noref
_refine_ls_matrix_type atomblock
_refine_ls_number_parameters 140
_refine_ls_number_reflns 1928
_refine_ls_R_factor_all 0.042
_refine_ls_R_factor_obs .029
_refine_ls_shift/esd_max 0.0002
_refine_ls_structure_factor_coef F
_refine_ls_weighting_details 'w = 1/[\s^2^(F)+0.0001F^2^]'
_refine_ls_weighting_scheme calc
_refine_ls_wR_factor_all 0.045
_refine_ls_wR_factor_obs .044
_reflns_number_observed 1928
_reflns_number_total 2506
_reflns_observed_criterion I~net~>2\s(I~net~)
_cod_data_source_file ka1253.cif
_cod_data_source_block 2
_cod_depositor_comments
;
The following automatic conversions were performed:
'_symmetry_cell_setting' value 'Monoclinic' changed to 'monoclinic'
according to '/home/saulius/struct/CIF-dictionaries/cif_core.dic'
dictionary named 'cif_core.dic' version 2.4.1 from 2010-06-29.

Automatic conversion script
Id: cif_fix_enum 1527 2010-12-29 10:47:43Z saulius 

The following automatic conversions were performed:

'_refine_ls_weighting_scheme' value 'w = 1/[\s^2^(F)+0.0001F^2^]' was
changed to 'calc'. New tag '_refine_ls_weighting_details' was
created. The value of the new tag was set to 'w =
1/[\s^2^(F)+0.0001F^2^]'.

Automatic conversion script
Id: cif_fix_values 3143 2015-03-26 13:38:13Z robertas 
;
_cod_original_sg_symbol_H-M 'C 2/c'
_cod_original_formula_sum 'Pt S6 C14 H42 Cl2 O7 '
_cod_database_code 2007448

loop_
_symmetry_equiv_pos_as_xyz
x,y,z
-x,-y,-z
1/2+x,1/2+y,z
1/2-x,1/2-y,-z
-x,y,1/2-z
x,-y,1/2+z
1/2-x,1/2+y,1/2-z
1/2+x,1/2-y,1/2+z

loop_
_atom_site_aniso_label
_atom_site_aniso_U_11
_atom_site_aniso_U_22
_atom_site_aniso_U_33
_atom_site_aniso_U_12
_atom_site_aniso_U_13
_atom_site_aniso_U_23
_atom_site_aniso_type_symbol
Pt .0244(2) .0255(3) .0252(2) -.00324(19) .00716(15) -.0017(2) Pt
S1 .0297(10) .0409(12) .0342(10) -.0027(9) .0033(8) .0053(9) S
C2 .042(5) .043(5) .046(5) .008(4) .009(4) .007(4) C
C3 .045(5) .038(5) .054(6) .014(4) .019(4) -.002(4) C
S4 .0422(12) .0277(10) .0307(10) -.0031(9) .0115(9) -.0044(9) S
C5 .045(5) .041(5) .033(4) .000(4) .003(4) -.003(4) C
C6 .050(6) .044(5) .038(5) .002(4) .014(4) .012(4) C
S7 .0486(13) .0309(12) .0463(13) .0015(10) .0140(10) .0056(10) S
C8 .057(6) .034(5) .058(6) -.010(4) .015(5) -.001(4) C
C9 .045(5) .045(5) .053(6) -.013(4) .008(4) -.010(5) C
C10 .029(5) .058(6) .046(5) -.011(4) .002(4) .012(5) C
Cl .066(3) .079(3) .097(3) 0 .023(2) 0 Cl
OCl .087(3) .070(3) .058(2) .006(2) .003(2) -.014(2) Oc
O2 .068(7) .048(6) .092(8) 0 .019(6) 0 O
O3 .112(10) .073(8) .073(8) 0 .024(7) 0 O
O4 .060(5) .069(5) .083(5) -.002(4) .027(4) -.001(4) O
O5 .107(7) .088(6) .074(5) .001(5) -.001(5) .004(5) O

loop_
_atom_site_label
_atom_site_fract_x
_atom_site_fract_y
_atom_site_fract_z
_atom_site_U_iso_or_equiv
_atom_site_thermal_displace_type
_atom_site_calc_flag
_atom_site_refinement_flags
_atom_site_type_symbol
Pt .25000 .75000 0 .0247(2) Uani ? S Pt
S1 .12444(11) .76196(18) -.05278(15) .0350(10) Uani ? . S
C2 .0983(5) .8837(7) .0178(6) .043(5) Uani ? . C
C3 .1291(5) .8791(7) .1239(7) .045(5) Uani ? . C
S4 .22961(12) .85135(17) .13845(14) .0329(10) Uani ? . S
C5 .2425(5) .7543(7) .2417(6) .040(5) Uani ? . C
C6 .2019(5) .6393(8) .2325(6) .044(5) Uani ? . C
S7 .23531(13) .54148(18) .14441(17) .0413(12) Uani ? . S
C8 .1499(5) .4746(7) .0858(7) .049(5) Uani ? . C
C9 .1132(5) .5280(8) -.0087(7) .048(5) Uani ? . C
C10 .0770(5) .6437(8) .0019(6) .045(5) Uani ? . C
Cl 0 .3595(4) .75000 .080(3) Uani ? S Cl
OCl .1947(2) .1620(4) .0196(3) .072(3) Uani ? . Oc
O2 1 1.0263(8) .25000 .068(7) Uani ? S O
O3 0 .3830(10) .25000 .085(8) Uani ? S O
O4 .0695(4) .1967(6) .1487(5) .069(5) Uani ? . O
O5 .0686(5) .1482(7) .8624(6) .091(6) Uani ? . O
H2a .117 .953 -.011 .0535 Uiso ? . H
H2b .046 .892 .010 .0535 Uiso ? . H
H3a .118 .949 .156 .0564 Uiso ? . H
H3b .104 .821 .155 .0564 Uiso ? . H
H5a .228 .796 .296 .0498 Uiso ? . H
H5b .295 .743 .256 .0498 Uiso ? . H
H6a .208 .606 .296 .0549 Uiso ? . H
H6b .150 .657 .218 .0549 Uiso ? . H
H8a .162 .397 .077 .0602 Uiso ? . H
H8b .116 .481 .133 .0602 Uiso ? . H
H9a .079 .474 -.037 .0575 Uiso ? . H
H9b .150 .535 -.053 .0575 Uiso ? . H
H10a .074 .659 .069 .0531 Uiso ? . H
H10b .027 .641 -.030 .0531 Uiso ? . H
HO1a .147 .162 .045 .0834 Uiso ? . H
HO1b .181 .087 .001 .0834 Uiso ? . H
HO2 .968 .983 .206 .0744 Uiso ? . H
HO3 .046 .347 .246 .0892 Uiso ? . H
HO4a .068 .267 .183 .0795 Uiso ? . H
HO4b .109 .186 .110 .0795 Uiso ? . H
HO5a .042 .118 .910 .0955 Uiso ? . H
HO5b .040 .218 .848 .0955 Uiso ? . H

loop_
_atom_type_symbol
_atom_type_scat_dispersion_real
_atom_type_scat_dispersion_imag
_atom_type_scat_source
Pt -2.352 8.388 'International Tables Vol. IV Table 2.2B'
S 0.110 0.124 'International Tables Vol. IV Table 2.2B'
C 0.002 0.002 'International Tables Vol. IV Table 2.2B'
H 0.000 0.000 'International Tables Vol. IV Table 2.2B'
Cl 0.132 0.159 'International Tables Vol. IV Table 2.2B'
O 0.008 0.006 'International Tables Vol. IV Table 2.2B'
Oc 0.070 0.082 'International Tables Vol. IV Table 2.2B'

loop_
_geom_angle_atom_site_label_1
_geom_angle_atom_site_label_2
_geom_angle_atom_site_label_3
_geom_angle_site_symmetry_1
_geom_angle_site_symmetry_3
_geom_angle
_geom_angle_publ_flag
S1 Pt S1 ? 4_565 180.0 ?
S1 Pt S4 ? ? 88.96(8) yes
S1 Pt S4 ? 4_565 91.04(8) yes
S1 Pt S7 ? ? 95.27(7) yes
S1 Pt S7 ? 4_565 84.73(7) yes
S1 Pt S4 4_565 ? 91.04(8) ?
S1 Pt S4 4_565 4_565 88.96(8) ?
S1 Pt S7 4_565 ? 84.73(7) ?
S1 Pt S7 4_565 4_565 95.27(7) ?
S4 Pt S4 ? 4_565 180.0 ?
S4 Pt S7 ? ? 81.03(6) yes
S4 Pt S7 ? 4_565 98.97(6) yes
S4i Pt S7 4_565 ? 98.97(6) ?
S4i Pt S7i 4_565 4_565 81.03(6) ?
S7 Pt S7i ? 4_565 180.0 ?
Pt S1 C2 ? ? 100.8(3) ?
Pt S1 C10 ? ? 108.5(3) ?
C2 S1 C10 ? ? 101.9(4) ?
S1 C2 C3 ? ? 113.7(6) ?
C2 C3 S4 ? ? 111.2(6) ?
Pt S4 C3 ? ? 104.7(3) ?
Pt S4 C5 ? ? 107.9(3) ?
C3 S4 C5 ? ? 103.3(4) ?
S4 C5 C6 ? ? 118.0(6) ?
C5 C6 S7 ? ? 114.4(6) ?
Pt S7 C6 ? ? 89.6(3) ?
Pt S7 C8 ? ? 100.4(3) ?
C6 S7 C8 ? ? 103.4(4) ?
S7 C8 C9 ? ? 117.5(6) ?
C8 C9 C10 ? ? 115.7(7) ?
S1 C10 C9 ? ? 113.8(6) ?

loop_
_geom_bond_atom_site_label_1
_geom_bond_atom_site_label_2
_geom_bond_site_symmetry_1
_geom_bond_site_symmetry_2
_geom_bond_distance
_geom_bond_publ_flag
Pt S1 ? ? 2.294(2) yes
Pt S1 ? 4_565 2.294(2) ?
Pt S4 ? ? 2.298(2) yes
Pt S4 ? 4_565 2.298(2) ?
Pt S7 ? ? 3.159(2) yes
Pt S7 ? 4_565 3.159(2) ?
S1 C2 ? ? 1.808(9) ?
S1 C10 ? ? 1.825(9) ?
C2 C3 ? ? 1.490(10) ?
C3 S4 ? ? 1.825(9) ?
S4 C5 ? ? 1.802(8) ?
C5 C6 ? ? 1.520(10) ?
C6 S7 ? ? 1.811(9) ?
S7 C8 ? ? 1.822(9) ?
C8 C9 ? ? 1.520(10) ?
C9 C10 ? ? 1.510(10) ?
